data_2222266
loop_
_publ_author_name
'Nirmala, S.'
'Karthikeyan, K.'
'Kamala, E. Theboral Sugi'
'Sudha, L.'
'Perumal, P. T.'

_publ_section_title
4'-(4-Methoxyphenyl)-1,1',1''-trimethyldispiro[indoline-3,2'-pyrrolidine-3',3''-pyrrolidine]-2,2'',5''-trione
_journal_coeditor_code CI2815
_journal_issue 7
_journal_name_full 'Acta Crystallographica Section E'
_journal_page_first o1655
_journal_page_last o1656
_journal_paper_doi 10.1107/S1600536809021114
_journal_volume 65
_journal_year 2009
_chemical_formula_iupac 'C24 H25 N3 O4'
_chemical_formula_moiety 'C24 H25 N3 O4'
_chemical_formula_sum 'C24 H25 N3 O4'
_chemical_formula_weight 419.47
_chemical_name_systematic
;
4'-(4-Methoxyphenyl)-1,1',1''-trimethyldispiro[indoline-3,2'-pyrrolidine-
3',3''-pyrrolidine]-2,2'',5''-trione
;
_space_group_IT_number 61
_symmetry_cell_setting orthorhombic
_symmetry_space_group_name_Hall '-P 2ac 2ab'
_symmetry_space_group_name_H-M 'P b c a'
_atom_sites_solution_hydrogens geom
_atom_sites_solution_primary direct
_atom_sites_solution_secondary difmap
_audit_creation_method SHELXL-97
_cell_angle_alpha 90.00
_cell_angle_beta 90.00
_cell_angle_gamma 90.00
_cell_formula_units_Z 8
_cell_length_a 11.2074(3)
_cell_length_b 11.2406(3)
_cell_length_c 33.6082(9)
_cell_measurement_reflns_used 5049
_cell_measurement_temperature 293(2)
_cell_measurement_theta_max 25.74
_cell_measurement_theta_min 2.42
_cell_volume 4233.9(2)
_computing_cell_refinement 'SAINT (Bruker, 2004)'
_computing_data_collection 'APEX2 (Bruker, 2004)'
_computing_data_reduction 'SAINT (Bruker, 2004)'
_computing_molecular_graphics 'ORTEP-3 (Farrugia, 1997)'
_computing_publication_material 'PLATON (Spek, 2009)'
_computing_structure_refinement 'SHELXL97 (Sheldrick, 2008)'
_computing_structure_solution 'SHELXS97 (Sheldrick, 2008)'
_diffrn_ambient_temperature 293(2)
_diffrn_measured_fraction_theta_full 0.982
_diffrn_measured_fraction_theta_max 0.948
_diffrn_measurement_device_type 'Bruker Kappa APEXII area-detector'
_diffrn_measurement_method '\w and \f'
_diffrn_radiation_monochromator graphite
_diffrn_radiation_source 'fine-focus sealed tube'
_diffrn_radiation_type MoK\a
_diffrn_radiation_wavelength 0.71073
_diffrn_reflns_av_R_equivalents 0.0283
_diffrn_reflns_av_sigmaI/netI 0.0373
_diffrn_reflns_limit_h_max 11
_diffrn_reflns_limit_h_min -14
_diffrn_reflns_limit_k_max 11
_diffrn_reflns_limit_k_min -15
_diffrn_reflns_limit_l_max 43
_diffrn_reflns_limit_l_min -43
_diffrn_reflns_number 17736
_diffrn_reflns_theta_full 25.00
_diffrn_reflns_theta_max 28.38
_diffrn_reflns_theta_min 1.21
_diffrn_standards_number 0
_exptl_absorpt_coefficient_mu 0.091
_exptl_absorpt_correction_T_max 0.9865
_exptl_absorpt_correction_T_min 0.9777
_exptl_absorpt_correction_type multi-scan
_exptl_absorpt_process_details '(Blessing, 1995)'
_exptl_crystal_colour colourless
_exptl_crystal_density_diffrn 1.316
_exptl_crystal_density_method 'not measured'
_exptl_crystal_description Prism
_exptl_crystal_F_000 1776
_exptl_crystal_size_max 0.25
_exptl_crystal_size_mid 0.17
_exptl_crystal_size_min 0.15
_refine_diff_density_max 0.243
_refine_diff_density_min -0.178
_refine_ls_extinction_method none
_refine_ls_goodness_of_fit_ref 1.072
_refine_ls_hydrogen_treatment constr
_refine_ls_matrix_type full
_refine_ls_number_parameters 284
_refine_ls_number_reflns 5023
_refine_ls_number_restraints 0
_refine_ls_restrained_S_all 1.072
_refine_ls_R_factor_all 0.0869
_refine_ls_R_factor_gt 0.0489
_refine_ls_shift/su_max 0.001
_refine_ls_shift/su_mean 0.000
_refine_ls_structure_factor_coef Fsqd
_refine_ls_weighting_details 'calc w=1/[\s^2^(Fo^2^)+(0.0744P)^2^+0.5831P] where P=(Fo^2^+2Fc^2^)/3'
_refine_ls_weighting_scheme calc
_refine_ls_wR_factor_gt 0.1261
_refine_ls_wR_factor_ref 0.1520
_reflns_number_gt 3269
_reflns_number_total 5023
_reflns_threshold_expression I>2\s(I)
_cod_data_source_file ci2815.cif
_cod_data_source_block I
_cod_database_code 2222266
_cod_database_fobs_code 2222266

loop_
_symmetry_equiv_pos_as_xyz
'x, y, z'
'-x+1/2, -y, z+1/2'
'-x, y+1/2, -z+1/2'
'x+1/2, -y+1/2, -z'
'-x, -y, -z'
'x-1/2, y, -z-1/2'
'x, -y-1/2, z-1/2'
'-x-1/2, y-1/2, z'

loop_
_atom_site_type_symbol
_atom_site_label
_atom_site_fract_x
_atom_site_fract_y
_atom_site_fract_z
_atom_site_U_iso_or_equiv
_atom_site_adp_type
_atom_site_calc_flag
_atom_site_refinement_flags
_atom_site_occupancy
_atom_site_disorder_assembly
_atom_site_disorder_group
C C1 0.01846(15) 0.47299(15) 0.12817(5) 0.0327(4) Uani d . 1 . .
C C2 -0.06510(14) 0.36884(14) 0.11357(5) 0.0316(4) Uani d . 1 . .
C C3 -0.09503(15) 0.40199(16) 0.06949(5) 0.0365(4) Uani d . 1 . .
H H3 -0.0535 0.3440 0.0527 0.044 Uiso calc R 1 . .
C C4 -0.03321(17) 0.52114(18) 0.06291(5) 0.0433(5) Uani d . 1 . .
H H4A -0.0046 0.5282 0.0358 0.052 Uiso calc R 1 . .
H H4B -0.0868 0.5868 0.0685 0.052 Uiso calc R 1 . .
C C5 -0.05564(15) 0.56643(16) 0.15170(5) 0.0357(4) Uani d . 1 . .
C C6 0.08728(16) 0.49862(17) 0.19406(6) 0.0408(4) Uani d . 1 . .
C C7 0.1549(2) 0.4819(2) 0.22787(7) 0.0582(6) Uani d . 1 . .
H H7 0.1375 0.5215 0.2515 0.070 Uiso calc R 1 . .
C C8 0.2500(2) 0.4037(2) 0.22515(7) 0.0665(7) Uani d . 1 . .
H H8 0.2959 0.3885 0.2476 0.080 Uiso calc R 1 . .
C C9 0.2780(2) 0.3480(2) 0.18998(7) 0.0608(6) Uani d . 1 . .
H H9 0.3434 0.2972 0.1888 0.073 Uiso calc R 1 . .
C C10 0.20970(17) 0.36673(17) 0.15631(6) 0.0456(5) Uani d . 1 . .
H H10 0.2295 0.3301 0.1324 0.055 Uiso calc R 1 . .
C C11 0.11189(15) 0.44049(15) 0.15873(5) 0.0353(4) Uani d . 1 . .
C C12 -0.16608(15) 0.33962(16) 0.14310(5) 0.0371(4) Uani d . 1 . .
H H12A -0.1860 0.4087 0.1591 0.045 Uiso calc R 1 . .
H H12B -0.2371 0.3133 0.1291 0.045 Uiso calc R 1 . .
C C13 -0.11700(16) 0.24208(18) 0.16851(6) 0.0425(4) Uani d . 1 . .
C C14 0.00594(15) 0.25280(16) 0.11418(5) 0.0350(4) Uani d . 1 . .
C C15 -0.22493(16) 0.39732(16) 0.05782(5) 0.0364(4) Uani d . 1 . .
C C16 -0.26396(17) 0.30838(16) 0.03233(5) 0.0402(4) Uani d . 1 . .
H H16 -0.2092 0.2538 0.0224 0.048 Uiso calc R 1 . .
C C17 -0.38205(17) 0.29936(17) 0.02148(6) 0.0443(5) Uani d . 1 . .
H H17 -0.4061 0.2395 0.0041 0.053 Uiso calc R 1 . .
C C18 -0.46497(16) 0.37864(17) 0.03623(5) 0.0385(4) Uani d . 1 . .
C C19 -0.42807(17) 0.46898(18) 0.06074(6) 0.0455(5) Uani d . 1 . .
H H19 -0.4829 0.5242 0.0702 0.055 Uiso calc R 1 . .
C C20 -0.30887(17) 0.47782(18) 0.07131(6) 0.0467(5) Uani d . 1 . .
H H20 -0.2848 0.5395 0.0879 0.056 Uiso calc R 1 . .
C C21 -0.67018(18) 0.4326(2) 0.04175(7) 0.0595(6) Uani d . 1 . .
H H21A -0.6672 0.4262 0.0702 0.089 Uiso calc R 1 . .
H H21B -0.7469 0.4068 0.0324 0.089 Uiso calc R 1 . .
H H21C -0.6575 0.5139 0.0341 0.089 Uiso calc R 1 . .
C C22 -0.0594(2) 0.6521(2) 0.21968(7) 0.0586(6) Uani d . 1 . .
H H22A -0.1135 0.7077 0.2077 0.088 Uiso calc R 1 . .
H H22B 0.0048 0.6945 0.2322 0.088 Uiso calc R 1 . .
H H22C -0.1011 0.6058 0.2393 0.088 Uiso calc R 1 . .
C C23 0.0372(2) 0.0838(2) 0.16109(7) 0.0633(6) Uani d . 1 . .
H H23A 0.0928 0.1050 0.1816 0.095 Uiso calc R 1 . .
H H23B 0.0795 0.0491 0.1391 0.095 Uiso calc R 1 . .
H H23C -0.0193 0.0274 0.1713 0.095 Uiso calc R 1 . .
C C24 0.12923(19) 0.63178(18) 0.09418(7) 0.0540(5) Uani d . 1 . .
H H24A 0.0752 0.6924 0.1031 0.081 Uiso calc R 1 . .
H H24B 0.1609 0.6532 0.0686 0.081 Uiso calc R 1 . .
H H24C 0.1934 0.6240 0.1129 0.081 Uiso calc R 1 . .
N N1 -0.01162(14) 0.57366(14) 0.18924(4) 0.0424(4) Uani d . 1 . .
N N2 0.06588(13) 0.51895(13) 0.09103(4) 0.0381(4) Uani d . 1 . .
N N3 -0.02527(14) 0.18934(13) 0.14773(5) 0.0416(4) Uani d . 1 . .
O O1 -0.13847(12) 0.62471(12) 0.13906(4) 0.0506(4) Uani d . 1 . .
O O2 0.07934(11) 0.21993(11) 0.09054(4) 0.0455(3) Uani d . 1 . .
O O3 -0.14963(13) 0.21122(15) 0.20112(4) 0.0626(4) Uani d . 1 . .
O O4 -0.58015(12) 0.36018(13) 0.02477(4) 0.0529(4) Uani d . 1 . .

loop_
_atom_site_aniso_label
_atom_site_aniso_U_11
_atom_site_aniso_U_22
_atom_site_aniso_U_33
_atom_site_aniso_U_12
_atom_site_aniso_U_13
_atom_site_aniso_U_23
C1 0.0316(9) 0.0305(9) 0.0360(9) 0.0035(7) -0.0024(7) -0.0031(7)
C2 0.0300(8) 0.0310(8) 0.0337(9) 0.0008(7) 0.0001(7) -0.0048(7)
C3 0.0377(9) 0.0411(10) 0.0308(9) 0.0030(8) -0.0017(7) -0.0047(8)
C4 0.0462(11) 0.0472(11) 0.0365(10) -0.0004(9) -0.0011(8) 0.0048(9)
C5 0.0345(9) 0.0329(9) 0.0397(10) 0.0020(8) -0.0012(8) -0.0045(8)
C6 0.0390(10) 0.0426(10) 0.0409(11) -0.0025(8) -0.0057(8) -0.0017(8)
C7 0.0603(13) 0.0691(15) 0.0453(12) -0.0024(12) -0.0145(10) -0.0015(11)
C8 0.0634(14) 0.0700(16) 0.0662(16) 0.0002(13) -0.0310(13) 0.0131(13)
C9 0.0487(12) 0.0501(12) 0.0835(17) 0.0085(10) -0.0224(12) 0.0048(12)
C10 0.0367(10) 0.0390(10) 0.0611(12) 0.0032(8) -0.0081(9) -0.0028(9)
C11 0.0318(9) 0.0318(9) 0.0423(10) -0.0023(7) -0.0050(8) -0.0006(8)
C12 0.0317(9) 0.0398(10) 0.0400(10) -0.0002(8) 0.0002(8) -0.0027(8)
C13 0.0392(10) 0.0468(11) 0.0416(11) -0.0076(9) -0.0038(9) 0.0011(9)
C14 0.0350(9) 0.0315(9) 0.0385(10) -0.0002(7) -0.0022(8) -0.0044(8)
C15 0.0407(10) 0.0363(9) 0.0323(9) 0.0044(8) -0.0059(8) -0.0029(8)
C16 0.0436(10) 0.0376(10) 0.0394(10) 0.0054(8) -0.0029(8) -0.0079(8)
C17 0.0499(11) 0.0392(10) 0.0438(11) -0.0027(9) -0.0081(9) -0.0104(9)
C18 0.0379(10) 0.0417(10) 0.0360(10) -0.0021(8) -0.0071(8) 0.0024(8)
C19 0.0438(11) 0.0444(11) 0.0482(11) 0.0102(9) -0.0038(9) -0.0114(9)
C20 0.0457(11) 0.0451(11) 0.0492(11) 0.0061(9) -0.0118(9) -0.0176(9)
C21 0.0392(11) 0.0701(15) 0.0692(15) 0.0060(11) -0.0010(10) -0.0035(12)
C22 0.0547(13) 0.0710(15) 0.0501(13) 0.0037(11) 0.0039(10) -0.0247(11)
C23 0.0818(16) 0.0473(13) 0.0608(14) 0.0158(12) -0.0029(12) 0.0122(11)
C24 0.0500(12) 0.0444(12) 0.0675(14) -0.0118(9) 0.0000(11) 0.0069(10)
N1 0.0433(9) 0.0453(9) 0.0387(9) 0.0044(7) -0.0038(7) -0.0107(7)
N2 0.0369(8) 0.0362(8) 0.0411(9) -0.0048(7) 0.0012(7) 0.0017(7)
N3 0.0475(9) 0.0348(8) 0.0427(9) 0.0038(7) -0.0018(7) 0.0043(7)
O1 0.0501(8) 0.0470(8) 0.0548(8) 0.0192(6) -0.0080(7) -0.0098(7)
O2 0.0473(7) 0.0394(7) 0.0498(8) 0.0078(6) 0.0059(6) -0.0087(6)
O3 0.0606(9) 0.0849(12) 0.0423(8) -0.0018(8) 0.0053(7) 0.0165(8)
O4 0.0391(8) 0.0582(9) 0.0615(9) 0.0001(6) -0.0094(7) -0.0099(7)

loop_
_atom_type_symbol
_atom_type_description
_atom_type_scat_dispersion_real
_atom_type_scat_dispersion_imag
_atom_type_scat_source
C C 0.0033 0.0016 'International Tables Vol C Tables 4.2.6.8 and 6.1.1.4'
H H 0.0000 0.0000 'International Tables Vol C Tables 4.2.6.8 and 6.1.1.4'
N N 0.0061 0.0033 'International Tables Vol C Tables 4.2.6.8 and 6.1.1.4'
O O 0.0106 0.0060 'International Tables Vol C Tables 4.2.6.8 and 6.1.1.4'

loop_
_geom_angle_atom_site_label_1
_geom_angle_atom_site_label_2
_geom_angle_atom_site_label_3
_geom_angle_site_symmetry_1
_geom_angle_site_symmetry_3
_geom_angle
_geom_angle_publ_flag
N2 C1 C11 . . 114.62(14) ?
N2 C1 C5 . . 113.10(14) ?
C11 C1 C5 . . 100.82(13) ?
N2 C1 C2 . . 102.35(13) ?
C11 C1 C2 . . 116.31(14) ?
C5 C1 C2 . . 110.02(13) ?
C14 C2 C12 . . 101.07(14) ?
C14 C2 C3 . . 109.14(14) ?
C12 C2 C3 . . 120.23(14) ?
C14 C2 C1 . . 108.66(13) ?
C12 C2 C1 . . 113.20(13) ?
C3 C2 C1 . . 104.19(13) ?
C15 C3 C4 . . 115.57(15) ?
C15 C3 C2 . . 116.42(14) ?
C4 C3 C2 . . 104.44(13) ?
C15 C3 H3 . . 106.6 ?
C4 C3 H3 . . 106.6 ?
C2 C3 H3 . . 106.6 ?
N2 C4 C3 . . 103.73(14) ?
N2 C4 H4A . . 111.0 ?
C3 C4 H4A . . 111.0 ?
N2 C4 H4B . . 111.0 ?
C3 C4 H4B . . 111.0 ?
H4A C4 H4B . . 109.0 ?
O1 C5 N1 . . 124.84(17) ?
O1 C5 C1 . . 126.55(16) ?
N1 C5 C1 . . 108.61(15) ?
C7 C6 C11 . . 122.24(18) ?
C7 C6 N1 . . 127.72(18) ?
C11 C6 N1 . . 110.04(15) ?
C6 C7 C8 . . 117.1(2) ?
C6 C7 H7 . . 121.5 ?
C8 C7 H7 . . 121.5 ?
C9 C8 C7 . . 121.5(2) ?
C9 C8 H8 . . 119.3 ?
C7 C8 H8 . . 119.3 ?
C8 C9 C10 . . 120.6(2) ?
C8 C9 H9 . . 119.7 ?
C10 C9 H9 . . 119.7 ?
C11 C10 C9 . . 118.96(19) ?
C11 C10 H10 . . 120.5 ?
C9 C10 H10 . . 120.5 ?
C10 C11 C6 . . 119.59(17) ?
C10 C11 C1 . . 131.08(17) ?
C6 C11 C1 . . 109.33(15) ?
C13 C12 C2 . . 104.72(14) ?
C13 C12 H12A . . 110.8 ?
C2 C12 H12A . . 110.8 ?
C13 C12 H12B . . 110.8 ?
C2 C12 H12B . . 110.8 ?
H12A C12 H12B . . 108.9 ?
O3 C13 N3 . . 124.28(19) ?
O3 C13 C12 . . 128.21(18) ?
N3 C13 C12 . . 107.50(16) ?
O2 C14 N3 . . 123.71(17) ?
O2 C14 C2 . . 127.58(17) ?
N3 C14 C2 . . 108.69(15) ?
C20 C15 C16 . . 117.38(16) ?
C20 C15 C3 . . 123.29(16) ?
C16 C15 C3 . . 119.33(16) ?
C17 C16 C15 . . 121.32(17) ?
C17 C16 H16 . . 119.3 ?
C15 C16 H16 . . 119.3 ?
C16 C17 C18 . . 120.32(17) ?
C16 C17 H17 . . 119.8 ?
C18 C17 H17 . . 119.8 ?
O4 C18 C19 . . 124.61(17) ?
O4 C18 C17 . . 115.98(16) ?
C19 C18 C17 . . 119.41(17) ?
C18 C19 C20 . . 119.84(18) ?
C18 C19 H19 . . 120.1 ?
C20 C19 H19 . . 120.1 ?
C15 C20 C19 . . 121.69(17) ?
C15 C20 H20 . . 119.2 ?
C19 C20 H20 . . 119.2 ?
O4 C21 H21A . . 109.5 ?
O4 C21 H21B . . 109.5 ?
H21A C21 H21B . . 109.5 ?
O4 C21 H21C . . 109.5 ?
H21A C21 H21C . . 109.5 ?
H21B C21 H21C . . 109.5 ?
N1 C22 H22A . . 109.5 ?
N1 C22 H22B . . 109.5 ?
H22A C22 H22B . . 109.5 ?
N1 C22 H22C . . 109.5 ?
H22A C22 H22C . . 109.5 ?
H22B C22 H22C . . 109.5 ?
N3 C23 H23A . . 109.5 ?
N3 C23 H23B . . 109.5 ?
H23A C23 H23B . . 109.5 ?
N3 C23 H23C . . 109.5 ?
H23A C23 H23C . . 109.5 ?
H23B C23 H23C . . 109.5 ?
N2 C24 H24A . . 109.5 ?
N2 C24 H24B . . 109.5 ?
H24A C24 H24B . . 109.5 ?
N2 C24 H24C . . 109.5 ?
H24A C24 H24C . . 109.5 ?
H24B C24 H24C . . 109.5 ?
C5 N1 C6 . . 111.01(15) ?
C5 N1 C22 . . 123.85(17) ?
C6 N1 C22 . . 125.11(16) ?
C1 N2 C24 . . 115.17(15) ?
C1 N2 C4 . . 106.52(13) ?
C24 N2 C4 . . 113.80(15) ?
C13 N3 C14 . . 112.41(15) ?
C13 N3 C23 . . 123.79(17) ?
C14 N3 C23 . . 123.66(16) ?
C18 O4 C21 . . 118.25(16) ?

loop_
_geom_bond_atom_site_label_1
_geom_bond_atom_site_label_2
_geom_bond_site_symmetry_2
_geom_bond_distance
_geom_bond_publ_flag
C1 N2 . 1.452(2) ?
C1 C11 . 1.511(2) ?
C1 C5 . 1.555(2) ?
C1 C2 . 1.577(2) ?
C2 C14 . 1.528(2) ?
C2 C12 . 1.541(2) ?
C2 C3 . 1.564(2) ?
C3 C15 . 1.509(2) ?
C3 C4 . 1.524(3) ?
C3 H3 . 0.98 ?
C4 N2 . 1.458(2) ?
C4 H4A . 0.97 ?
C4 H4B . 0.97 ?
C5 O1 . 1.213(2) ?
C5 N1 . 1.357(2) ?
C6 C7 . 1.379(3) ?
C6 C11 . 1.383(3) ?
C6 N1 . 1.402(2) ?
C7 C8 . 1.384(3) ?
C7 H7 . 0.93 ?
C8 C9 . 1.374(3) ?
C8 H8 . 0.93 ?
C9 C10 . 1.382(3) ?
C9 H9 . 0.93 ?
C10 C11 . 1.377(2) ?
C10 H10 . 0.93 ?
C12 C13 . 1.495(3) ?
C12 H12A . 0.97 ?
C12 H12B . 0.97 ?
C13 O3 . 1.206(2) ?
C13 N3 . 1.377(2) ?
C14 O2 . 1.202(2) ?
C14 N3 . 1.379(2) ?
C15 C20 . 1.382(2) ?
C15 C16 . 1.387(2) ?
C16 C17 . 1.377(3) ?
C16 H16 . 0.93 ?
C17 C18 . 1.380(3) ?
C17 H17 . 0.93 ?
C18 O4 . 1.363(2) ?
C18 C19 . 1.371(3) ?
C19 C20 . 1.386(3) ?
C19 H19 . 0.93 ?
C20 H20 . 0.93 ?
C21 O4 . 1.417(2) ?
C21 H21A . 0.96 ?
C21 H21B . 0.96 ?
C21 H21C . 0.96 ?
C22 N1 . 1.453(2) ?
C22 H22A . 0.96 ?
C22 H22B . 0.96 ?
C22 H22C . 0.96 ?
C23 N3 . 1.449(2) ?
C23 H23A . 0.96 ?
C23 H23B . 0.96 ?
C23 H23C . 0.96 ?
C24 N2 . 1.457(2) ?
C24 H24A . 0.96 ?
C24 H24B . 0.96 ?
C24 H24C . 0.96 ?

loop_
_geom_hbond_atom_site_label_D
_geom_hbond_atom_site_label_H
_geom_hbond_atom_site_label_A
_geom_hbond_site_symmetry_A
_geom_hbond_distance_DH
_geom_hbond_distance_HA
_geom_hbond_distance_DA
_geom_hbond_angle_DHA
C10 H10 O2 . 0.93 2.52 3.122(2) 123
C12 H12A O1 . 0.97 2.58 3.222(2) 124
C20 H20 O1 . 0.93 2.56 3.400(2) 150
C12 H12B O1 8 0.97 2.56 3.264(2) 129
C16 H16 O4 4 0.93 2.50 3.394(2) 161
C19 H19 O2 8_565 0.93 2.54 3.440(2) 162
C21 H21C Cg1 5_665 0.96 2.93 3.592(2) 127

loop_
_geom_torsion_atom_site_label_1
_geom_torsion_atom_site_label_2
_geom_torsion_atom_site_label_3
_geom_torsion_atom_site_label_4
_geom_torsion_site_symmetry_1
_geom_torsion_site_symmetry_2
_geom_torsion_site_symmetry_3
_geom_torsion_site_symmetry_4
_geom_torsion
_geom_torsion_publ_flag
N2 C1 C2 C14 . . . . 93.48(15) ?
C11 C1 C2 C14 . . . . -32.26(19) ?
C5 C1 C2 C14 . . . . -146.03(14) ?
N2 C1 C2 C12 . . . . -155.10(13) ?
C11 C1 C2 C12 . . . . 79.16(18) ?
C5 C1 C2 C12 . . . . -34.61(18) ?
N2 C1 C2 C3 . . . . -22.77(15) ?
C11 C1 C2 C3 . . . . -148.51(14) ?
C5 C1 C2 C3 . . . . 97.71(15) ?
C14 C2 C3 C15 . . . . 113.00(16) ?
C12 C2 C3 C15 . . . . -2.9(2) ?
C1 C2 C3 C15 . . . . -131.08(15) ?
C14 C2 C3 C4 . . . . -118.28(15) ?
C12 C2 C3 C4 . . . . 125.78(16) ?
C1 C2 C3 C4 . . . . -2.36(17) ?
C15 C3 C4 N2 . . . . 155.96(14) ?
C2 C3 C4 N2 . . . . 26.73(18) ?
N2 C1 C5 O1 . . . . 52.8(2) ?
C11 C1 C5 O1 . . . . 175.67(18) ?
C2 C1 C5 O1 . . . . -61.0(2) ?
N2 C1 C5 N1 . . . . -126.61(16) ?
C11 C1 C5 N1 . . . . -3.74(18) ?
C2 C1 C5 N1 . . . . 119.62(15) ?
C11 C6 C7 C8 . . . . 0.0(3) ?
N1 C6 C7 C8 . . . . -179.1(2) ?
C6 C7 C8 C9 . . . . 2.0(4) ?
C7 C8 C9 C10 . . . . -1.5(4) ?
C8 C9 C10 C11 . . . . -1.1(3) ?
C9 C10 C11 C6 . . . . 3.1(3) ?
C9 C10 C11 C1 . . . . -176.66(19) ?
C7 C6 C11 C10 . . . . -2.6(3) ?
N1 C6 C11 C10 . . . . 176.70(16) ?
C7 C6 C11 C1 . . . . 177.21(18) ?
N1 C6 C11 C1 . . . . -3.5(2) ?
N2 C1 C11 C10 . . . . -54.1(3) ?
C5 C1 C11 C10 . . . . -175.93(19) ?
C2 C1 C11 C10 . . . . 65.2(2) ?
N2 C1 C11 C6 . . . . 126.08(16) ?
C5 C1 C11 C6 . . . . 4.28(18) ?
C2 C1 C11 C6 . . . . -114.63(16) ?
C14 C2 C12 C13 . . . . 22.91(17) ?
C3 C2 C12 C13 . . . . 142.96(15) ?
C1 C2 C12 C13 . . . . -93.10(16) ?
C2 C12 C13 O3 . . . . 159.54(19) ?
C2 C12 C13 N3 . . . . -21.23(19) ?
C12 C2 C14 O2 . . . . 163.58(17) ?
C3 C2 C14 O2 . . . . 35.9(2) ?
C1 C2 C14 O2 . . . . -77.1(2) ?
C12 C2 C14 N3 . . . . -17.91(17) ?
C3 C2 C14 N3 . . . . -145.57(14) ?
C1 C2 C14 N3 . . . . 101.41(15) ?
C4 C3 C15 C20 . . . . -52.9(2) ?
C2 C3 C15 C20 . . . . 70.3(2) ?
C4 C3 C15 C16 . . . . 127.21(18) ?
C2 C3 C15 C16 . . . . -109.68(18) ?
C20 C15 C16 C17 . . . . -1.2(3) ?
C3 C15 C16 C17 . . . . 178.77(17) ?
C15 C16 C17 C18 . . . . -0.7(3) ?
C16 C17 C18 O4 . . . . -178.00(17) ?
C16 C17 C18 C19 . . . . 2.2(3) ?
O4 C18 C19 C20 . . . . 178.42(18) ?
C17 C18 C19 C20 . . . . -1.8(3) ?
C16 C15 C20 C19 . . . . 1.6(3) ?
C3 C15 C20 C19 . . . . -178.35(18) ?
C18 C19 C20 C15 . . . . -0.1(3) ?
O1 C5 N1 C6 . . . . -177.45(18) ?
C1 C5 N1 C6 . . . . 2.0(2) ?
O1 C5 N1 C22 . . . . 0.8(3) ?
C1 C5 N1 C22 . . . . -179.82(17) ?
C7 C6 N1 C5 . . . . -179.8(2) ?
C11 C6 N1 C5 . . . . 0.9(2) ?
C7 C6 N1 C22 . . . . 2.0(3) ?
C11 C6 N1 C22 . . . . -177.27(18) ?
C11 C1 N2 C24 . . . . -64.5(2) ?
C5 C1 N2 C24 . . . . 50.3(2) ?
C2 C1 N2 C24 . . . . 168.64(14) ?
C11 C1 N2 C4 . . . . 168.29(15) ?
C5 C1 N2 C4 . . . . -76.88(17) ?
C2 C1 N2 C4 . . . . 41.45(16) ?
C3 C4 N2 C1 . . . . -43.87(18) ?
C3 C4 N2 C24 . . . . -171.88(15) ?
O3 C13 N3 C14 . . . . -170.56(18) ?
C12 C13 N3 C14 . . . . 10.2(2) ?
O3 C13 N3 C23 . . . . 5.3(3) ?
C12 C13 N3 C23 . . . . -174.00(18) ?
O2 C14 N3 C13 . . . . -175.89(17) ?
C2 C14 N3 C13 . . . . 5.5(2) ?
O2 C14 N3 C23 . . . . 8.3(3) ?
C2 C14 N3 C23 . . . . -170.30(17) ?
C19 C18 O4 C21 . . . . -5.5(3) ?
C17 C18 O4 C21 . . . . 174.65(18) ?
